data_7161209
loop_
_publ_author_name
'Shan, Jing'
'Ke, Zhen-Fu'
'Qin, Lei'
'Cui, Bao-Dong'
'Zhao, Jiang-Yu'
'Chen, Yong-Zheng'

_publ_section_title
;
 Enantioselective [3 + 2] cycloaddition of spirocyclopropyloxindoles with
 2-(phthalimido)acrylates: access to spirocyclopentaneoxindoles.
;
_journal_issue 18
_journal_name_full 'Organic &amp; biomolecular chemistry'
_journal_page_first 3941
_journal_page_last 3946
_journal_paper_doi 10.1039/d6ob00398b
_journal_volume 24
_journal_year 2026
_chemical_absolute_configuration ad
_chemical_formula_moiety 'C26 H23 Br N2 O5'
_chemical_formula_sum 'C26 H23 Br N2 O5'
_chemical_formula_weight 523.37
_space_group_crystal_system tetragonal
_space_group_IT_number 96
_space_group_name_Hall 'P 4nw 2abw'
_space_group_name_H-M_alt 'P 43 21 2'
_atom_sites_solution_hydrogens mixed
_atom_sites_solution_primary dual
_audit_creation_date 2025-02-26
_audit_creation_method
;
Olex2 1.5-beta
(compiled 2022.04.07 svn.rca3783a0 for OlexSys, GUI svn.r6439)
;
_audit_update_record
;
2026-02-03 deposited with the CCDC.	2026-04-17 downloaded from the CCDC.
;
_cell_angle_alpha 90
_cell_angle_beta 90
_cell_angle_gamma 90
_cell_formula_units_Z 8
_cell_length_a 11.22494(5)
_cell_length_b 11.22494(5)
_cell_length_c 40.1510(4)
_cell_measurement_reflns_used 29901
_cell_measurement_temperature 293.00(10)
_cell_measurement_theta_max 72.3640
_cell_measurement_theta_min 4.0660
_cell_volume 5059.00(6)
_computing_cell_refinement 'CrysAlisPro 1.171.43.121a (Rigaku OD, 2024)'
_computing_data_collection 'CrysAlisPro system (CCD 43.121a 64-bit (release 24-04-2024))'
_computing_data_reduction 'CrysAlisPro 1.171.43.121a (Rigaku OD, 2024)'
_computing_molecular_graphics 'Olex2 1.5-beta (Dolomanov et al., 2009)'
_computing_publication_material 'Olex2 1.5-beta (Dolomanov et al., 2009)'
_computing_structure_refinement 'SHELXL 2018/3 (Sheldrick, 2015)'
_computing_structure_solution 'SHELXT 2018/2 (Sheldrick, 2018)'
_diffrn_ambient_environment air
_diffrn_ambient_temperature 293.00(10)
_diffrn_detector 'Hybrid Pixel Array Detector'
_diffrn_detector_area_resol_mean 10.0000
_diffrn_detector_type HyPix
_diffrn_measured_fraction_theta_full 0.996
_diffrn_measured_fraction_theta_max 0.957
_diffrn_measurement_details
;
List of Runs (angles in degrees, time in seconds):

  # Type    Start    End  Width  t~exp~   \w     \q     \k     \f   Frames
#--------------------------------------------------------------------------
  1  \w     99.00 124.00   0.50    0.07    --  110.04 139.00  84.00   50
  2  \w    104.00 129.00   0.50    0.07    --  110.04 132.00 -90.00   50
  3  \w     62.00  91.00   0.50    0.07    --  110.04-112.00 -30.00   58
  4  \w    110.00 135.00   0.50    0.07    --  110.04 127.00   2.00   50
  5  \w     42.00  67.00   0.50    0.07    --  110.04-127.00 -73.00   50
  6  \w     23.00  49.00   0.50    0.05    --   37.08-132.00-160.00   52
  7  \w     23.00 119.00   0.50    0.05    --   37.08  19.00 -60.00  192
  8  \w     42.00  71.00   0.50    0.05    --   37.08  19.00 -30.00   58
  9  \w      8.00  36.00   0.50    0.05    --   37.08  70.00 -66.57   56
 10  \w      7.00  32.00   0.50    0.05    --   37.08  72.00  17.20   50
 11  \w    -53.00  -9.00   0.50    0.05    --  -37.08 -38.00 150.00   88
 12  \w    -55.00 -11.00   0.50    0.05    --  -37.08 -57.00 120.00   88
 13  \w    -56.00 -31.00   0.50    0.05    --  -37.08 -57.00  60.00   50
 14  \w    -56.00 -13.00   0.50    0.05    --  -37.08 -57.00   0.00   86
 15  \w    -42.00 -16.00   0.50    0.05    --  -37.08 -57.00-120.00   52
 16  \w    -92.00 -67.00   0.50    0.07    -- -103.00  96.00 -38.68   50
 17  \w    -61.00 -35.00   0.50    0.07    -- -103.00  96.00 -38.68   52
 18  \w   -103.00 -49.00   0.50    0.07    -- -103.00 132.00 -90.00  108
 19  \w    -93.00 -23.00   0.50    0.07    -- -103.00 101.00 -76.43  140
 20  \w    -87.00 -62.00   0.50    0.07    -- -103.00 127.00   2.00   50
 21  \w    -91.00 -66.00   0.50    0.07    -- -103.00 139.00  84.00   50
 22  \w    -71.00 -25.00   0.50    0.07    -- -103.00  77.00 120.00   92
 23  \w    -72.00 -24.00   0.50    0.07    -- -103.00  77.00  90.00   96
 24  \w    -97.00 -24.00   0.50    0.05    --  -37.08 139.00  84.00  146
 25  \w    -81.00 -56.00   0.50    0.05    --  -37.08 132.00 -90.00   50
 26  \w   -101.00 -75.00   0.50    0.07    -- -103.00 -46.00 -43.24   52
 27  \w   -101.00 -75.00   0.50    0.07    -- -103.00 -54.00 -49.95   52
 28  \w   -101.00 -75.00   0.50    0.07    -- -103.00 -54.00 -56.61   52
 29  \w   -118.00 -75.00   0.50    0.07    -- -103.00 -54.00 -63.35   86
 30  \w   -158.00-132.00   0.50    0.07    -- -103.00 -54.00 -36.39   52
 31  \w   -174.00 -76.00   0.50    0.07    -- -103.00 -54.00 -94.04  196
 32  \w   -101.00 -75.00   0.50    0.07    -- -103.00 -54.00-105.66   52
 33  \w    -99.00 -74.00   0.50    0.07    -- -103.00 -53.00-101.01   50
 34  \w   -105.00 -79.00   0.50    0.07    -- -103.00 -56.00-120.72   52
 35  \w   -103.00 -77.00   0.50    0.07    -- -103.00 -54.00 -36.39   52
 36  \w   -172.00 -74.00   0.50    0.07    -- -103.00 -53.00 -73.92  196
 37  \w   -153.00 -76.00   0.50    0.07    -- -103.00 -53.00 -67.32  154
 38  \w    -99.00 -74.00   0.50    0.07    -- -103.00 -53.00 -29.55   50
 39  \w    -99.00 -74.00   0.50    0.07    -- -103.00 -53.00 -79.37   50
 40  \w   -171.00 -74.00   0.50    0.07    -- -103.00 -53.00 -87.69  194
 41  \w   -163.00-137.00   0.50    0.07    -- -103.00 -53.00-101.01   52
 42  \w    -99.00 -74.00   0.50    0.07    -- -103.00 -52.00 -84.10   50
 43  \w   -100.00 -74.00   0.50    0.07    -- -103.00 -52.00-120.01   52
 44  \w    -99.00 -74.00   0.50    0.07    -- -103.00 -52.00 -63.09   50
 45  \w    -99.00 -74.00   0.50    0.07    -- -103.00 -52.00 -93.88   50
 46  \w    -99.00 -74.00   0.50    0.07    -- -103.00 -52.00 -44.80   50
 47  \w   -102.00 -75.00   0.50    0.07    -- -103.00 -51.00 -52.11   54
 48  \w   -154.00 -74.00   0.50    0.07    -- -103.00 -52.00 -56.33  160
 49  \w   -173.00-148.00   0.50    0.07    -- -103.00 -52.00 -44.80   50
 50  \w   -163.00-108.00   0.50    0.07    -- -103.00 -51.00 -52.11  110
 51  \w   -100.00 -74.00   0.50    0.07    -- -103.00 -49.00 -26.31   52
 52  \w    -99.00 -74.00   0.50    0.07    -- -103.00 -50.00 -28.37   50
 53  \w   -100.00 -74.00   0.50    0.07    -- -103.00 -47.00 -35.51   52
 54  \w   -101.00 -75.00   0.50    0.07    -- -103.00 -50.00 -36.20   52
 55  \w   -101.00 -74.00   0.50    0.07    -- -103.00 -49.00 -51.96   54
 56  \w   -111.00 -74.00   0.50    0.07    -- -103.00 -47.00 -66.10   74
 57  \w   -101.00 -75.00   0.50    0.07    -- -103.00 -50.00 -93.67   52
 58  \w   -100.00 -74.00   0.50    0.07    -- -103.00 -50.00-119.94   52
 59  \w   -144.00-119.00   0.50    0.07    -- -103.00-139.00  24.00   50
;
_diffrn_measurement_device 'four-circle diffractometer'
_diffrn_measurement_device_type 'ROD, Synergy Custom system, HyPix'
_diffrn_measurement_method '\w scans'
_diffrn_orient_matrix_type 'CrysAlisPro convention (1999,Acta A55,543-557)'
_diffrn_orient_matrix_UB_11 -0.0801901000
_diffrn_orient_matrix_UB_12 -0.1112499000
_diffrn_orient_matrix_UB_13 -0.0014478000
_diffrn_orient_matrix_UB_21 -0.1113423000
_diffrn_orient_matrix_UB_22 0.0798512000
_diffrn_orient_matrix_UB_23 0.0022611000
_diffrn_orient_matrix_UB_31 -0.0035916000
_diffrn_orient_matrix_UB_32 0.0089120000
_diffrn_orient_matrix_UB_33 -0.0382745000
_diffrn_radiation_monochromator mirror
_diffrn_radiation_probe x-ray
_diffrn_radiation_type 'Cu K\a'
_diffrn_radiation_wavelength 1.54184
_diffrn_reflns_av_R_equivalents 0.0328
_diffrn_reflns_av_unetI/netI 0.0133
_diffrn_reflns_Laue_measured_fraction_full 0.996
_diffrn_reflns_Laue_measured_fraction_max 0.957
_diffrn_reflns_limit_h_max 13
_diffrn_reflns_limit_h_min -13
_diffrn_reflns_limit_k_max 13
_diffrn_reflns_limit_k_min -13
_diffrn_reflns_limit_l_max 38
_diffrn_reflns_limit_l_min -46
_diffrn_reflns_number 54525
_diffrn_reflns_point_group_measured_fraction_full 0.997
_diffrn_reflns_point_group_measured_fraction_max 0.949
_diffrn_reflns_theta_full 67.684
_diffrn_reflns_theta_max 73.213
_diffrn_reflns_theta_min 4.089
_diffrn_source 'Rotating-anode X-ray tube'
_diffrn_source_type 'Rigaku (Cu) X-ray Source'
_exptl_absorpt_coefficient_mu 2.533
_exptl_absorpt_correction_T_max 1.00000
_exptl_absorpt_correction_T_min 0.61529
_exptl_absorpt_correction_type multi-scan
_exptl_absorpt_process_details
;
CrysAlisPro 1.171.43.121a (Rigaku Oxford Diffraction, 2024)
Empirical absorption correction using spherical harmonics,
implemented in SCALE3 ABSPACK scaling algorithm.
;
_exptl_crystal_colour 'clear light colourless'
_exptl_crystal_density_diffrn 1.374
_exptl_crystal_description block
_exptl_crystal_F_000 2144
_exptl_crystal_size_max 0.14
_exptl_crystal_size_mid 0.13
_exptl_crystal_size_min 0.12
_refine_diff_density_max 0.183
_refine_diff_density_min -0.332
_refine_diff_density_rms 0.037
_refine_ls_abs_structure_details
;
 Flack x determined using 1821 quotients [(I+)-(I-)]/[(I+)+(I-)]
 (Parsons, Flack and Wagner, Acta Cryst. B69 (2013) 249-259).
;
_refine_ls_abs_structure_Flack -0.017(4)
_refine_ls_extinction_method none
_refine_ls_goodness_of_fit_ref 1.021
_refine_ls_hydrogen_treatment mixed
_refine_ls_matrix_type full
_refine_ls_number_parameters 318
_refine_ls_number_reflns 4812
_refine_ls_number_restraints 0
_refine_ls_restrained_S_all 1.021
_refine_ls_R_factor_all 0.0287
_refine_ls_R_factor_gt 0.0275
_refine_ls_shift/su_max 0.001
_refine_ls_shift/su_mean 0.000
_refine_ls_structure_factor_coef Fsqd
_refine_ls_weighting_details 'w=1/[\s^2^(Fo^2^)+(0.0486P)^2^+0.9665P] where P=(Fo^2^+2Fc^2^)/3'
_refine_ls_weighting_scheme calc
_refine_ls_wR_factor_gt 0.0787
_refine_ls_wR_factor_ref 0.0794
_reflns_Friedel_coverage 0.670
_reflns_Friedel_fraction_full 0.998
_reflns_Friedel_fraction_max 0.939
_reflns_number_gt 4611
_reflns_number_total 4812
_reflns_threshold_expression 'I > 2\s(I)'
_cod_data_source_file d6ob00398b2.cif
_cod_data_source_block sj_03
_cod_original_cell_volume 5059.00(7)
_cod_database_code 7161209
_shelx_shelxl_version_number 2018/3
_chemical_oxdiff_formula 'C H O N Br'
_shelx_space_group_comment
;
The symmetry employed for this shelxl refinement is uniquely defined
by the following loop, which should always be used as a source of
symmetry information in preference to the above space-group names.
They are only intended as comments.
;
_olex2_refinement_description
;
1. Fixed Uiso
 At 1.2 times of:
  All C(H) groups, All C(H,H) groups
 At 1.5 times of:
  All C(H,H,H) groups
2.a Ternary CH refined with riding coordinates:
 C10(H10)
2.b Secondary CH2 refined with riding coordinates:
 C9(H9A,H9B), C11(H11A,H11B)
2.c Aromatic/amide H refined with riding coordinates:
 C3(H3), C5(H5), C15(H15), C19(H19), C20(H20), C21(H21), C22(H22)
2.d Idealised Me refined as rotating group:
 C14(H14A,H14B,H14C), C25(H25A,H25B,H25C), C26(H26A,H26B,H26C)
;
_smtbx_masks_void_probe_radius 1.2
_smtbx_masks_void_truncation_radius 1.2
_olex2_submission_special_instructions 'No special instructions were received'
_oxdiff_exptl_absorpt_empirical_details
;
Empirical correction (ABSPACK) includes:
- Absorption correction using spherical harmonics
- Frame scaling
;
_oxdiff_exptl_absorpt_empirical_full_max 1.887
_oxdiff_exptl_absorpt_empirical_full_min 0.694

loop_
_space_group_symop_operation_xyz
'x, y, z'
'-x, -y, z+1/2'
'-y+1/2, x+1/2, z+3/4'
'y+1/2, -x+1/2, z+1/4'
'-x+1/2, y+1/2, -z+3/4'
'x+1/2, -y+1/2, -z+1/4'
'y, x, -z'
'-y, -x, -z+1/2'

loop_
_atom_site_label
_atom_site_type_symbol
_atom_site_fract_x
_atom_site_fract_y
_atom_site_fract_z
_atom_site_U_iso_or_equiv
_atom_site_adp_type
_atom_site_occupancy
_atom_site_site_symmetry_order
_atom_site_calc_flag
_atom_site_refinement_flags_posn
_atom_site_refinement_flags_adp
_atom_site_refinement_flags_occupancy
_atom_site_disorder_assembly
_atom_site_disorder_group
Br1 Br 0.23420(3) 0.69738(3) 0.53948(2) 0.07305(13) Uani 1 1 d . . . . .
O1 O 0.6948(2) 0.2019(2) 0.56355(8) 0.0913(8) Uani 1 1 d . . . . .
O2 O 0.5696(2) -0.0469(2) 0.59056(6) 0.0759(6) Uani 1 1 d . . . . .
O3 O 0.5038(2) 0.05753(19) 0.63438(5) 0.0636(5) Uani 1 1 d . . . . .
O4 O 0.3299(2) -0.1115(2) 0.61480(7) 0.0770(7) Uani 1 1 d . . . . .
O5 O 0.1944(2) 0.23382(18) 0.56732(6) 0.0690(6) Uani 1 1 d . . . . .
N1 N 0.6791(2) 0.4035(3) 0.55587(7) 0.0657(6) Uani 1 1 d . . . . .
N2 N 0.2958(2) 0.07522(19) 0.59158(6) 0.0497(5) Uani 1 1 d . . . . .
C1 C 0.5865(3) 0.4878(3) 0.55258(7) 0.0548(6) Uani 1 1 d . . . . .
C2 C 0.5928(3) 0.6117(3) 0.54872(8) 0.0622(7) Uani 1 1 d . . . . .
C3 C 0.4852(3) 0.6704(3) 0.54542(8) 0.0633(8) Uani 1 1 d . . . . .
H3 H 0.485151 0.752688 0.542771 0.076 Uiso 1 1 calc R U . . .
C4 C 0.3779(3) 0.6107(2) 0.54594(7) 0.0556(6) Uani 1 1 d . . . . .
C5 C 0.3718(3) 0.4881(2) 0.55086(7) 0.0513(6) Uani 1 1 d . . . . .
H5 H 0.299187 0.448371 0.551780 0.062 Uiso 1 1 calc R U . . .
C6 C 0.4773(2) 0.4288(2) 0.55427(7) 0.0517(6) Uani 1 1 d . . . . .
C7 C 0.4979(3) 0.2968(3) 0.55865(7) 0.0547(6) Uani 1 1 d . . . . .
C8 C 0.6350(3) 0.2916(3) 0.55938(8) 0.0654(7) Uani 1 1 d . . . . .
C9 C 0.4463(3) 0.2197(3) 0.53055(7) 0.0557(6) Uani 1 1 d . . . . .
H9A H 0.366612 0.245953 0.524750 0.067 Uiso 1 1 calc R U . . .
H9B H 0.496194 0.224031 0.510861 0.067 Uiso 1 1 calc R U . . .
C10 C 0.4437(3) 0.0935(2) 0.54424(7) 0.0556(6) Uani 1 1 d . . . . .
H10 H 0.524304 0.061075 0.541810 0.067 Uiso 1 1 calc R U . . .
C11 C 0.4454(3) 0.2413(2) 0.59048(7) 0.0546(6) Uani 1 1 d . . . . .
H11A H 0.372399 0.281798 0.596720 0.066 Uiso 1 1 calc R U . . .
H11B H 0.501625 0.247907 0.608745 0.066 Uiso 1 1 calc R U . . .
C12 C 0.4199(3) 0.1078(2) 0.58248(7) 0.0500(6) Uani 1 1 d . . . . .
C13 C 0.5058(3) 0.0276(3) 0.60221(8) 0.0560(6) Uani 1 1 d . . . . .
C14 C 0.5771(4) -0.0136(4) 0.65608(10) 0.0829(11) Uani 1 1 d . . . . .
H14A H 0.655012 -0.022138 0.646505 0.124 Uiso 1 1 calc R U . . .
H14B H 0.541675 -0.090794 0.658837 0.124 Uiso 1 1 calc R U . . .
H14C H 0.583539 0.024760 0.677380 0.124 Uiso 1 1 calc R U . . .
C15 C 0.3610(3) 0.0087(3) 0.52751(8) 0.0667(8) Uani 1 1 d . . . . .
H15 H 0.358463 -0.067942 0.536312 0.080 Uiso 1 1 calc R U . . .
C16 C 0.2921(4) 0.0285(4) 0.50220(10) 0.0854(11) Uani 1 1 d . . . . .
H16A H 0.291(4) 0.100(4) 0.4900(9) 0.086(13) Uiso 1 1 d . . . . .
H16B H 0.239(5) -0.030(4) 0.4907(10) 0.104(14) Uiso 1 1 d . . . . .
C17 C 0.1938(3) 0.1387(2) 0.58129(7) 0.0527(6) Uani 1 1 d . . . . .
C18 C 0.0893(3) 0.0650(3) 0.59047(7) 0.0534(6) Uani 1 1 d . . . . .
C19 C -0.0304(3) 0.0856(3) 0.58580(8) 0.0664(8) Uani 1 1 d . . . . .
H19 H -0.057305 0.155458 0.575852 0.080 Uiso 1 1 calc R U . . .
C20 C -0.1098(3) -0.0018(4) 0.59651(9) 0.0764(9) Uani 1 1 d . . . . .
H20 H -0.191255 0.009246 0.593616 0.092 Uiso 1 1 calc R U . . .
C21 C -0.0684(3) -0.1050(4) 0.61142(9) 0.0765(10) Uani 1 1 d . . . . .
H21 H -0.122938 -0.161623 0.618768 0.092 Uiso 1 1 calc R U . . .
C22 C 0.0517(3) -0.1260(3) 0.61565(8) 0.0671(8) Uani 1 1 d . . . . .
H22 H 0.079023 -0.195998 0.625390 0.081 Uiso 1 1 calc R U . . .
C23 C 0.1302(3) -0.0391(3) 0.60488(7) 0.0540(6) Uani 1 1 d . . . . .
C24 C 0.2620(3) -0.0359(2) 0.60518(7) 0.0537(6) Uani 1 1 d . . . . .
C25 C 0.7063(4) 0.6845(4) 0.54910(13) 0.0960(13) Uani 1 1 d . . . . .
H25A H 0.746548 0.673097 0.569944 0.144 Uiso 1 1 calc R U . . .
H25B H 0.687134 0.767284 0.546381 0.144 Uiso 1 1 calc R U . . .
H25C H 0.757067 0.659272 0.531203 0.144 Uiso 1 1 calc R U . . .
C26 C 0.8064(3) 0.4242(4) 0.55396(12) 0.0898(12) Uani 1 1 d . . . . .
H26A H 0.827080 0.448356 0.531762 0.135 Uiso 1 1 calc R U . . .
H26B H 0.848085 0.352189 0.559460 0.135 Uiso 1 1 calc R U . . .
H26C H 0.828229 0.485803 0.569375 0.135 Uiso 1 1 calc R U . . .

loop_
_atom_site_aniso_label
_atom_site_aniso_U_11
_atom_site_aniso_U_22
_atom_site_aniso_U_33
_atom_site_aniso_U_23
_atom_site_aniso_U_13
_atom_site_aniso_U_12
Br1 0.0742(2) 0.04321(16) 0.1017(3) 0.00560(15) 0.00158(18) 0.00548(13)
O1 0.0647(14) 0.0735(15) 0.136(2) 0.0093(15) -0.0045(14) 0.0151(13)
O2 0.0772(15) 0.0632(13) 0.0875(15) 0.0072(12) 0.0022(12) 0.0257(12)
O3 0.0587(12) 0.0647(13) 0.0674(12) 0.0045(9) -0.0130(10) 0.0101(10)
O4 0.0685(14) 0.0531(12) 0.1094(18) 0.0273(12) -0.0196(12) 0.0000(10)
O5 0.0657(12) 0.0532(11) 0.0882(14) 0.0220(10) 0.0033(10) 0.0116(10)
N1 0.0504(14) 0.0662(16) 0.0804(16) 0.0046(13) 0.0032(12) -0.0027(12)
N2 0.0497(12) 0.0393(10) 0.0601(13) 0.0060(9) -0.0025(10) 0.0037(9)
C1 0.0511(15) 0.0540(15) 0.0591(15) 0.0028(12) 0.0029(12) -0.0055(12)
C2 0.0655(18) 0.0553(16) 0.0659(18) 0.0069(13) 0.0061(13) -0.0166(14)
C3 0.078(2) 0.0432(14) 0.0687(18) 0.0074(12) 0.0037(15) -0.0091(13)
C4 0.0626(16) 0.0419(13) 0.0622(16) 0.0032(11) 0.0032(13) -0.0018(12)
C5 0.0513(14) 0.0411(13) 0.0616(15) 0.0010(11) 0.0048(11) -0.0054(11)
C6 0.0524(14) 0.0426(13) 0.0600(14) 0.0019(11) 0.0040(11) -0.0039(11)
C7 0.0518(14) 0.0444(13) 0.0678(17) 0.0032(12) 0.0015(12) 0.0000(12)
C8 0.0583(17) 0.0560(16) 0.082(2) 0.0044(15) 0.0002(15) 0.0047(14)
C9 0.0608(15) 0.0490(15) 0.0572(15) 0.0027(11) 0.0093(12) 0.0031(12)
C10 0.0651(17) 0.0431(13) 0.0588(15) -0.0002(11) 0.0054(13) 0.0081(11)
C11 0.0595(15) 0.0408(13) 0.0636(16) -0.0020(12) 0.0022(12) -0.0014(12)
C12 0.0541(15) 0.0376(12) 0.0581(15) 0.0026(11) -0.0005(11) 0.0022(10)
C13 0.0494(14) 0.0485(15) 0.0702(17) 0.0062(13) -0.0039(13) 0.0024(11)
C14 0.067(2) 0.098(3) 0.083(2) 0.015(2) -0.0243(17) 0.016(2)
C15 0.085(2) 0.0450(15) 0.0699(18) -0.0080(13) 0.0047(17) 0.0009(15)
C16 0.104(3) 0.072(2) 0.080(2) -0.0129(19) -0.017(2) -0.002(2)
C17 0.0534(14) 0.0475(14) 0.0572(14) 0.0042(11) -0.0006(12) 0.0097(12)
C18 0.0553(15) 0.0501(14) 0.0548(15) -0.0007(11) 0.0004(11) 0.0008(12)
C19 0.0590(17) 0.071(2) 0.0691(18) -0.0027(15) 0.0004(14) 0.0116(15)
C20 0.0498(16) 0.099(3) 0.081(2) -0.0078(19) 0.0032(15) -0.0027(17)
C21 0.070(2) 0.084(2) 0.075(2) -0.0048(18) 0.0055(16) -0.0256(19)
C22 0.073(2) 0.0561(17) 0.0723(18) 0.0071(14) -0.0038(15) -0.0116(15)
C23 0.0581(16) 0.0507(15) 0.0533(14) 0.0002(11) -0.0044(12) -0.0035(12)
C24 0.0613(16) 0.0403(12) 0.0594(15) 0.0061(11) -0.0096(13) -0.0018(12)
C25 0.077(2) 0.073(2) 0.138(4) 0.017(2) 0.006(2) -0.031(2)
C26 0.0512(18) 0.093(3) 0.125(3) 0.004(2) 0.010(2) -0.0052(19)

loop_
_atom_type_symbol
_atom_type_description
_atom_type_scat_dispersion_real
_atom_type_scat_dispersion_imag
_atom_type_scat_source
C C 0.0181 0.0091 'International Tables Vol C Tables 4.2.6.8 and 6.1.1.4'
H H 0.0000 0.0000 'International Tables Vol C Tables 4.2.6.8 and 6.1.1.4'
Br Br -0.6763 1.2805 'International Tables Vol C Tables 4.2.6.8 and 6.1.1.4'
N N 0.0311 0.0180 'International Tables Vol C Tables 4.2.6.8 and 6.1.1.4'
O O 0.0492 0.0322 'International Tables Vol C Tables 4.2.6.8 and 6.1.1.4'

loop_
_geom_angle_atom_site_label_1
_geom_angle_atom_site_label_2
_geom_angle_atom_site_label_3
_geom_angle
_geom_angle_site_symmetry_1
_geom_angle_site_symmetry_3
_geom_angle_publ_flag
C13 O3 C14 115.9(3) . . ?
C1 N1 C26 127.8(3) . . ?
C8 N1 C1 111.2(3) . . ?
C8 N1 C26 120.9(3) . . ?
C17 N2 C12 124.4(2) . . ?
C17 N2 C24 110.0(2) . . ?
C24 N2 C12 124.3(2) . . ?
C2 C1 N1 129.7(3) . . ?
C6 C1 N1 108.9(3) . . ?
C6 C1 C2 121.4(3) . . ?
C1 C2 C25 125.3(3) . . ?
C3 C2 C1 116.1(3) . . ?
C3 C2 C25 118.6(3) . . ?
C2 C3 H3 119.0 . . ?
C4 C3 C2 122.0(3) . . ?
C4 C3 H3 119.0 . . ?
C3 C4 Br1 119.4(2) . . ?
C3 C4 C5 121.7(3) . . ?
C5 C4 Br1 118.9(2) . . ?
C4 C5 H5 121.5 . . ?
C6 C5 C4 117.0(3) . . ?
C6 C5 H5 121.5 . . ?
C1 C6 C7 109.7(3) . . ?
C5 C6 C1 121.7(3) . . ?
C5 C6 C7 128.5(2) . . ?
C6 C7 C8 101.1(2) . . ?
C6 C7 C9 114.2(2) . . ?
C6 C7 C11 115.8(2) . . ?
C8 C7 C11 110.6(2) . . ?
C9 C7 C8 111.7(3) . . ?
C9 C7 C11 103.8(2) . . ?
O1 C8 N1 125.2(3) . . ?
O1 C8 C7 125.7(3) . . ?
N1 C8 C7 109.1(3) . . ?
C7 C9 H9A 110.6 . . ?
C7 C9 H9B 110.6 . . ?
H9A C9 H9B 108.8 . . ?
C10 C9 C7 105.5(2) . . ?
C10 C9 H9A 110.6 . . ?
C10 C9 H9B 110.6 . . ?
C9 C10 H10 107.0 . . ?
C9 C10 C12 105.2(2) . . ?
C12 C10 H10 107.0 . . ?
C15 C10 C9 116.4(3) . . ?
C15 C10 H10 107.0 . . ?
C15 C10 C12 113.6(3) . . ?
C7 C11 H11A 110.4 . . ?
C7 C11 H11B 110.4 . . ?
C7 C11 C12 106.7(2) . . ?
H11A C11 H11B 108.6 . . ?
C12 C11 H11A 110.4 . . ?
C12 C11 H11B 110.4 . . ?
N2 C12 C10 112.0(2) . . ?
N2 C12 C11 111.0(2) . . ?
N2 C12 C13 108.4(2) . . ?
C11 C12 C10 105.6(2) . . ?
C13 C12 C10 109.7(2) . . ?
C13 C12 C11 110.0(2) . . ?
O2 C13 O3 124.3(3) . . ?
O2 C13 C12 125.7(3) . . ?
O3 C13 C12 109.9(2) . . ?
O3 C14 H14A 109.5 . . ?
O3 C14 H14B 109.5 . . ?
O3 C14 H14C 109.5 . . ?
H14A C14 H14B 109.5 . . ?
H14A C14 H14C 109.5 . . ?
H14B C14 H14C 109.5 . . ?
C10 C15 H15 116.0 . . ?
C16 C15 C10 127.9(3) . . ?
C16 C15 H15 116.0 . . ?
C15 C16 H16A 124(3) . . ?
C15 C16 H16B 127(3) . . ?
H16A C16 H16B 108(4) . . ?
O5 C17 N2 125.4(3) . . ?
O5 C17 C18 127.9(3) . . ?
N2 C17 C18 106.7(2) . . ?
C19 C18 C17 130.1(3) . . ?
C19 C18 C23 121.6(3) . . ?
C23 C18 C17 108.2(3) . . ?
C18 C19 H19 121.2 . . ?
C18 C19 C20 117.6(3) . . ?
C20 C19 H19 121.2 . . ?
C19 C20 H20 119.7 . . ?
C21 C20 C19 120.5(3) . . ?
C21 C20 H20 119.7 . . ?
C20 C21 H21 119.2 . . ?
C22 C21 C20 121.6(3) . . ?
C22 C21 H21 119.2 . . ?
C21 C22 H22 121.2 . . ?
C21 C22 C23 117.7(3) . . ?
C23 C22 H22 121.2 . . ?
C18 C23 C22 121.0(3) . . ?
C18 C23 C24 108.4(3) . . ?
C22 C23 C24 130.7(3) . . ?
O4 C24 N2 125.2(3) . . ?
O4 C24 C23 128.2(3) . . ?
N2 C24 C23 106.7(2) . . ?
C2 C25 H25A 109.5 . . ?
C2 C25 H25B 109.5 . . ?
C2 C25 H25C 109.5 . . ?
H25A C25 H25B 109.5 . . ?
H25A C25 H25C 109.5 . . ?
H25B C25 H25C 109.5 . . ?
N1 C26 H26A 109.5 . . ?
N1 C26 H26B 109.5 . . ?
N1 C26 H26C 109.5 . . ?
H26A C26 H26B 109.5 . . ?
H26A C26 H26C 109.5 . . ?
H26B C26 H26C 109.5 . . ?

loop_
_geom_bond_atom_site_label_1
_geom_bond_atom_site_label_2
_geom_bond_distance
_geom_bond_site_symmetry_2
_geom_bond_publ_flag
Br1 C4 1.902(3) . ?
O1 C8 1.222(4) . ?
O2 C13 1.196(4) . ?
O3 C13 1.335(4) . ?
O3 C14 1.440(4) . ?
O4 C24 1.204(4) . ?
O5 C17 1.206(3) . ?
N1 C1 1.412(4) . ?
N1 C8 1.357(4) . ?
N1 C26 1.449(4) . ?
N2 C12 1.486(4) . ?
N2 C17 1.410(3) . ?
N2 C24 1.413(3) . ?
C1 C2 1.401(4) . ?
C1 C6 1.395(4) . ?
C2 C3 1.382(5) . ?
C2 C25 1.513(4) . ?
C3 H3 0.9300 . ?
C3 C4 1.378(5) . ?
C4 C5 1.392(4) . ?
C5 H5 0.9300 . ?
C5 C6 1.365(4) . ?
C6 C7 1.510(4) . ?
C7 C8 1.541(4) . ?
C7 C9 1.536(4) . ?
C7 C11 1.539(4) . ?
C9 H9A 0.9700 . ?
C9 H9B 0.9700 . ?
C9 C10 1.519(4) . ?
C10 H10 0.9800 . ?
C10 C12 1.567(4) . ?
C10 C15 1.490(5) . ?
C11 H11A 0.9700 . ?
C11 H11B 0.9700 . ?
C11 C12 1.559(4) . ?
C12 C13 1.539(4) . ?
C14 H14A 0.9600 . ?
C14 H14B 0.9600 . ?
C14 H14C 0.9600 . ?
C15 H15 0.9300 . ?
C15 C16 1.296(5) . ?
C16 H16A 0.94(4) . ?
C16 H16B 1.00(5) . ?
C17 C18 1.483(4) . ?
C18 C19 1.376(4) . ?
C18 C23 1.382(4) . ?
C19 H19 0.9300 . ?
C19 C20 1.394(5) . ?
C20 H20 0.9300 . ?
C20 C21 1.384(6) . ?
C21 H21 0.9300 . ?
C21 C22 1.380(5) . ?
C22 H22 0.9300 . ?
C22 C23 1.383(4) . ?
C23 C24 1.480(4) . ?
C25 H25A 0.9600 . ?
C25 H25B 0.9600 . ?
C25 H25C 0.9600 . ?
C26 H26A 0.9600 . ?
C26 H26B 0.9600 . ?
C26 H26C 0.9600 . ?

loop_
_geom_torsion_atom_site_label_1
_geom_torsion_atom_site_label_2
_geom_torsion_atom_site_label_3
_geom_torsion_atom_site_label_4
_geom_torsion
_geom_torsion_site_symmetry_1
_geom_torsion_site_symmetry_2
_geom_torsion_site_symmetry_3
_geom_torsion_site_symmetry_4
_geom_torsion_publ_flag
Br1 C4 C5 C6 177.8(2) . . . . ?
O5 C17 C18 C19 -0.5(5) . . . . ?
O5 C17 C18 C23 177.6(3) . . . . ?
N1 C1 C2 C3 178.7(3) . . . . ?
N1 C1 C2 C25 -3.5(6) . . . . ?
N1 C1 C6 C5 -178.1(3) . . . . ?
N1 C1 C6 C7 -0.5(3) . . . . ?
N2 C12 C13 O2 113.0(3) . . . . ?
N2 C12 C13 O3 -70.4(3) . . . . ?
N2 C17 C18 C19 -179.5(3) . . . . ?
N2 C17 C18 C23 -1.4(3) . . . . ?
C1 N1 C8 O1 -178.0(3) . . . . ?
C1 N1 C8 C7 -0.3(4) . . . . ?
C1 C2 C3 C4 0.1(5) . . . . ?
C1 C6 C7 C8 0.4(3) . . . . ?
C1 C6 C7 C9 -119.7(3) . . . . ?
C1 C6 C7 C11 119.9(3) . . . . ?
C2 C1 C6 C5 2.8(4) . . . . ?
C2 C1 C6 C7 -179.6(3) . . . . ?
C2 C3 C4 Br1 -177.5(2) . . . . ?
C2 C3 C4 C5 2.0(5) . . . . ?
C3 C4 C5 C6 -1.7(4) . . . . ?
C4 C5 C6 C1 -0.6(4) . . . . ?
C4 C5 C6 C7 -177.7(3) . . . . ?
C5 C6 C7 C8 177.7(3) . . . . ?
C5 C6 C7 C9 57.7(4) . . . . ?
C5 C6 C7 C11 -62.7(4) . . . . ?
C6 C1 C2 C3 -2.4(4) . . . . ?
C6 C1 C2 C25 175.4(3) . . . . ?
C6 C7 C8 O1 177.7(4) . . . . ?
C6 C7 C8 N1 -0.1(3) . . . . ?
C6 C7 C9 C10 -163.9(2) . . . . ?
C6 C7 C11 C12 152.6(2) . . . . ?
C7 C9 C10 C12 32.6(3) . . . . ?
C7 C9 C10 C15 159.4(3) . . . . ?
C7 C11 C12 N2 -128.7(2) . . . . ?
C7 C11 C12 C10 -7.1(3) . . . . ?
C7 C11 C12 C13 111.3(3) . . . . ?
C8 N1 C1 C2 179.5(3) . . . . ?
C8 N1 C1 C6 0.5(4) . . . . ?
C8 C7 C9 C10 82.2(3) . . . . ?
C8 C7 C11 C12 -93.1(3) . . . . ?
C9 C7 C8 O1 -60.5(4) . . . . ?
C9 C7 C8 N1 121.8(3) . . . . ?
C9 C7 C11 C12 26.7(3) . . . . ?
C9 C10 C12 N2 105.4(3) . . . . ?
C9 C10 C12 C11 -15.5(3) . . . . ?
C9 C10 C12 C13 -134.1(3) . . . . ?
C9 C10 C15 C16 1.4(5) . . . . ?
C10 C12 C13 O2 -9.6(4) . . . . ?
C10 C12 C13 O3 166.9(2) . . . . ?
C11 C7 C8 O1 54.5(5) . . . . ?
C11 C7 C8 N1 -123.3(3) . . . . ?
C11 C7 C9 C10 -36.9(3) . . . . ?
C11 C12 C13 O2 -125.4(3) . . . . ?
C11 C12 C13 O3 51.1(3) . . . . ?
C12 N2 C17 O5 -9.1(4) . . . . ?
C12 N2 C17 C18 169.9(2) . . . . ?
C12 N2 C24 O4 9.6(5) . . . . ?
C12 N2 C24 C23 -170.2(2) . . . . ?
C12 C10 C15 C16 123.9(4) . . . . ?
C14 O3 C13 O2 -5.6(5) . . . . ?
C14 O3 C13 C12 177.8(3) . . . . ?
C15 C10 C12 N2 -23.0(3) . . . . ?
C15 C10 C12 C11 -144.0(3) . . . . ?
C15 C10 C12 C13 97.5(3) . . . . ?
C17 N2 C12 C10 -66.2(3) . . . . ?
C17 N2 C12 C11 51.6(3) . . . . ?
C17 N2 C12 C13 172.5(2) . . . . ?
C17 N2 C24 O4 176.8(3) . . . . ?
C17 N2 C24 C23 -3.0(3) . . . . ?
C17 C18 C19 C20 178.7(3) . . . . ?
C17 C18 C23 C22 -179.3(3) . . . . ?
C17 C18 C23 C24 -0.4(3) . . . . ?
C18 C19 C20 C21 0.3(5) . . . . ?
C18 C23 C24 O4 -177.7(3) . . . . ?
C18 C23 C24 N2 2.1(3) . . . . ?
C19 C18 C23 C22 -1.0(4) . . . . ?
C19 C18 C23 C24 177.9(3) . . . . ?
C19 C20 C21 C22 -1.2(6) . . . . ?
C20 C21 C22 C23 0.9(6) . . . . ?
C21 C22 C23 C18 0.1(5) . . . . ?
C21 C22 C23 C24 -178.5(3) . . . . ?
C22 C23 C24 O4 1.0(6) . . . . ?
C22 C23 C24 N2 -179.2(3) . . . . ?
C23 C18 C19 C20 0.8(5) . . . . ?
C24 N2 C12 C10 99.2(3) . . . . ?
C24 N2 C12 C11 -143.0(3) . . . . ?
C24 N2 C12 C13 -22.1(3) . . . . ?
C24 N2 C17 O5 -176.3(3) . . . . ?
C24 N2 C17 C18 2.7(3) . . . . ?
C25 C2 C3 C4 -177.9(3) . . . . ?
C26 N1 C1 C2 -4.3(6) . . . . ?
C26 N1 C1 C6 176.7(4) . . . . ?
C26 N1 C8 O1 5.4(6) . . . . ?
C26 N1 C8 C7 -176.8(3) . . . . ?

loop_
_smtbx_masks_void_nr
_smtbx_masks_void_average_x
_smtbx_masks_void_average_y
_smtbx_masks_void_average_z
_smtbx_masks_void_volume
_smtbx_masks_void_count_electrons
_smtbx_masks_void_content
1 0.121 0.121 0.000 153.0 37.2 ?
2 -0.121 -0.121 0.500 153.0 37.1 ?
3 -0.379 0.379 0.250 153.0 36.9 ?
4 0.379 0.621 0.750 153.0 36.6 ?
